data_1571668
loop_
_publ_author_name
'Rom, Christopher L.'
'O'Donnell, Shaun'
'Huang, Kayla'
'Klein, Ryan A.'
'Kramer, Morgan J.'
'Smaha, Rebecca W.'
'Zakutayev, Andriy'

_publ_section_title
;
 Low-temperature synthesis of cation-ordered bulk
 Zn<sub>3</sub>WN<sub>4</sub> semiconductor <i>via</i> heterovalent
 solid-state metathesis.
;
_journal_issue 25
_journal_name_full 'Chemical science'
_journal_page_first 9709
_journal_page_last 9718
_journal_paper_doi 10.1039/d4sc00322e
_journal_volume 15
_journal_year 2024
_chemical_formula_sum 'N8 W1.66 Zn6.34'
_chemical_formula_weight 831.83
_chemical_name_mineral Zn3WN4
_space_group_IT_number 31
_space_group_name_Hall 'P 2ac -2'
_space_group_name_H-M_alt 'P m n 21'
_symmetry_cell_setting orthorhombic
_symmetry_space_group_name_Hall 'P 2ac -2'
_symmetry_space_group_name_H-M 'P m n 21'
_audit_update_record
;
2024-01-03 deposited with the CCDC.	2024-05-01 downloaded from the CCDC.
;
_cell_angle_alpha 90
_cell_angle_beta 90
_cell_angle_gamma 90
_cell_formula_units_Z 1
_cell_length_a 6.5602(8)
_cell_length_b 5.6813(7)
_cell_length_c 5.3235(2)
_cell_measurement_reflns_used 553
_cell_measurement_temperature 295(1)
_cell_measurement_theta_max 16.95
_cell_measurement_theta_min 1
_cell_volume 198.41(4)
_computing_structure_refinement 'Topas Academic'
_diffrn_ambient_temperature 295(1)
_diffrn_measured_fraction_theta_full 1.0
_diffrn_measurement_device_type '28-ID-2 NSLS-II BNL'
_diffrn_radiation_type synchrotron
_diffrn_radiation_wavelength 0.1821
_diffrn_reflns_av_R_equivalents 0.0
_diffrn_reflns_number 553
_exptl_crystal_density_diffrn 6.962
_exptl_crystal_description N/A
_refine_ls_goodness_of_fit_all 1.885
_refine_ls_matrix_type full
_refine_ls_number_parameters 42
_refine_ls_number_restraints 0
_cod_data_source_file d4sc00322e2.cif
_cod_data_source_block Zn3WN4
_cod_depositor_comments 'Adding full bibliography for 1571667--1571668.cif.'
_cod_original_cell_volume 198.41(3)
_cod_database_code 1571668

loop_
_symmetry_equiv_pos_as_xyz
'x, y, z '
'-x+1/2, -y, z+1/2 '
'-x, y, z '
'x+1/2, -y, z+1/2 '

loop_
_atom_site_label
_atom_site_type_symbol
_atom_site_symmetry_multiplicity
_atom_site_fract_x
_atom_site_fract_y
_atom_site_fract_z
_atom_site_occupancy
_atom_site_B_iso_or_equiv
Zn1 Zn 4 0.2509(3) 0.8339(5) 0.6969(6) 1.000(10) 0.10(4)
Zn2 Zn 2 0 0.3374(6) 0.6982(9) 1.000(11) 0.20(7)
W1 W 2 0 0.6703(18) 0.2206(5) 0.83(2) 0.44(4)
W_Zn1 Zn 2 0 0.6703(18) 0.2206(5) 0.17(2) 0.44(4)
N1 N 4 0.7650(17) 0.846(3) 0.0945(14) 1 0.30(18)
N2 N 2 0 0.330(4) 0.116(2) 1 0.4(3)
N3 N 2 0 0.678(4) 0.555(2) 1 0.4(3)

loop_
_geom_angle_atom_site_label_1
_geom_angle_atom_site_label_2
_geom_angle_atom_site_label_3
_geom_angle
_geom_angle_site_symmetry_1
_geom_angle_site_symmetry_2
_geom_angle_site_symmetry_3
N2 Zn1 N1 110.9(15) 2_565 1_555 4_475
N3 Zn1 N2 113.2(18) 1_555 1_555 2_565
N3 Zn1 N1 110.7(15) 1_555 1_555 4_475
N1 Zn1 N3 110.4(9) 3_656 1_555 1_555
N1 Zn1 N2 106.3(10) 3_656 1_555 2_565
N1 Zn1 N1 104.9(12) 3_656 1_555 4_475
W_Zn1 Zn1 N1 141.7(8) 1_555 1_555 3_656
W_Zn1 Zn1 N3 31.3(4) 1_555 1_555 1_555
W_Zn1 Zn1 N2 96.9(8) 1_555 1_555 2_565
W_Zn1 Zn1 N1 94.4(6) 1_555 1_555 4_475
W1 Zn1 W_Zn1 0.000 1_555 1_555 1_555
W1 Zn1 N1 141.7(8) 1_555 1_555 3_656
W1 Zn1 N3 31.3(4) 1_555 1_555 1_555
W1 Zn1 N2 96.9(8) 1_555 1_555 2_565
W1 Zn1 N1 94.4(6) 1_555 1_555 4_475
N2 Zn1_W N1 110.9(15) 2_565 1_555 4_475
N3 Zn1_W N2 113.2(18) 1_555 1_555 2_565
N3 Zn1_W N1 110.7(15) 1_555 1_555 4_475
N1 Zn1_W N3 110.4(9) 3_656 1_555 1_555
N1 Zn1_W N2 106.3(10) 3_656 1_555 2_565
N1 Zn1_W N1 104.9(12) 3_656 1_555 4_475
W_Zn1 Zn1_W N1 141.7(8) 1_555 1_555 3_656
W_Zn1 Zn1_W N3 31.3(4) 1_555 1_555 1_555
W_Zn1 Zn1_W N2 96.9(8) 1_555 1_555 2_565
W_Zn1 Zn1_W N1 94.4(6) 1_555 1_555 4_475
W1 Zn1_W W_Zn1 0.000 1_555 1_555 1_555
W1 Zn1_W N1 141.7(8) 1_555 1_555 3_656
W1 Zn1_W N3 31.3(4) 1_555 1_555 1_555
W1 Zn1_W N2 96.9(8) 1_555 1_555 2_565
W1 Zn1_W N1 94.4(6) 1_555 1_555 4_475
N1 Zn2 N3 111.5(12) 4_465 1_555 1_555
N1 Zn2 N1 112(2) 2_565 1_555 4_465
N1 Zn2 N3 111.5(12) 2_565 1_555 1_555
N2 Zn2 N1 104.6(9) 1_556 1_555 2_565
N2 Zn2 N1 104.6(9) 1_556 1_555 4_465
N2 Zn2 N3 112.7(17) 1_556 1_555 1_555
N2 Zn2 N2 178.1(9) 1_555 1_555 1_556
N2 Zn2 N1 74.4(6) 1_555 1_555 2_565
N2 Zn2 N1 74.4(6) 1_555 1_555 4_465
N2 Zn2 N3 69.2(12) 1_555 1_555 1_555
W_Zn1 Zn2 N2 37.4(10) 1_555 1_555 1_555
W_Zn1 Zn2 N2 144.5(16) 1_555 1_555 1_556
W_Zn1 Zn2 N1 94.9(8) 1_555 1_555 2_565
W_Zn1 Zn2 N1 94.9(8) 1_555 1_555 4_465
W_Zn1 Zn2 N3 31.8(7) 1_555 1_555 1_555
W1 Zn2 W_Zn1 0.000 1_555 1_555 1_555
W1 Zn2 N2 37.4(10) 1_555 1_555 1_555
W1 Zn2 N2 144.5(16) 1_555 1_555 1_556
W1 Zn2 N1 94.9(8) 1_555 1_555 2_565
W1 Zn2 N1 94.9(8) 1_555 1_555 4_465
W1 Zn2 N3 31.8(7) 1_555 1_555 1_555
N1 Zn1_W N3 111.5(12) 4_465 1_555 1_555
N1 Zn1_W N1 112(2) 2_565 1_555 4_465
N1 Zn1_W N3 111.5(12) 2_565 1_555 1_555
N2 Zn1_W N1 104.6(9) 1_556 1_555 2_565
N2 Zn1_W N1 104.6(9) 1_556 1_555 4_465
N2 Zn1_W N3 112.7(17) 1_556 1_555 1_555
N2 Zn1_W N2 178.1(9) 1_555 1_555 1_556
N2 Zn1_W N1 74.4(6) 1_555 1_555 2_565
N2 Zn1_W N1 74.4(6) 1_555 1_555 4_465
N2 Zn1_W N3 69.2(12) 1_555 1_555 1_555
W_Zn1 Zn1_W N2 37.4(10) 1_555 1_555 1_555
W_Zn1 Zn1_W N2 144.5(16) 1_555 1_555 1_556
W_Zn1 Zn1_W N1 94.9(8) 1_555 1_555 2_565
W_Zn1 Zn1_W N1 94.9(8) 1_555 1_555 4_465
W_Zn1 Zn1_W N3 31.8(7) 1_555 1_555 1_555
W1 Zn1_W W_Zn1 0.000 1_555 1_555 1_555
W1 Zn1_W N2 37.4(10) 1_555 1_555 1_555
W1 Zn1_W N2 144.5(16) 1_555 1_555 1_556
W1 Zn1_W N1 94.9(8) 1_555 1_555 2_565
W1 Zn1_W N1 94.9(8) 1_555 1_555 4_465
W1 Zn1_W N3 31.8(7) 1_555 1_555 1_555
N1 W1 N3 109.3(11) 1_455 1_555 1_555
N1 W1 N1 104(2) 3_655 1_555 1_455
N1 W1 N3 109.3(11) 3_655 1_555 1_555
N2 W1 N1 113.4(12) 1_555 1_555 3_655
N2 W1 N1 113.4(12) 1_555 1_555 1_455
N2 W1 N3 107.4(18) 1_555 1_555 1_555
Zn1_W W1 N2 120.3(6) 3_555 1_555 1_555
Zn1_W W1 N1 122.3(10) 3_555 1_555 3_655
Zn1_W W1 N1 73.4(4) 3_555 1_555 1_455
Zn1_W W1 N3 36.1(8) 3_555 1_555 1_555
Zn1 W1 Zn1_W 0.000 3_555 1_555 3_555
Zn1 W1 N2 120.3(6) 3_555 1_555 1_555
Zn1 W1 N1 122.3(10) 3_555 1_555 3_655
Zn1 W1 N1 73.4(4) 3_555 1_555 1_455
Zn1 W1 N3 36.1(8) 3_555 1_555 1_555
Zn1 W1 Zn1 62.72(17) 1_555 1_555 3_555
Zn1 W1 Zn1_W 62.72(17) 1_555 1_555 3_555
Zn1 W1 N2 120.3(6) 1_555 1_555 1_555
Zn1 W1 N1 73.4(4) 1_555 1_555 3_655
Zn1 W1 N1 122.3(10) 1_555 1_555 1_455
Zn1 W1 N3 36.1(8) 1_555 1_555 1_555
Zn1_W W1 Zn1 0.000 1_555 1_555 1_555
Zn1_W W1 Zn1 62.72(17) 1_555 1_555 3_555
Zn1_W W1 Zn1_W 62.72(17) 1_555 1_555 3_555
Zn1_W W1 N2 120.3(6) 1_555 1_555 1_555
Zn1_W W1 N1 73.4(4) 1_555 1_555 3_655
Zn1_W W1 N1 122.3(10) 1_555 1_555 1_455
Zn1_W W1 N3 36.1(8) 1_555 1_555 1_555
Zn1_W W1 Zn1_W 62.1(4) 1_555 1_555 1_555
Zn1_W W1 Zn1 62.1(4) 1_555 1_555 1_555
Zn1_W W1 Zn1 62.1(4) 1_555 1_555 3_555
Zn1_W W1 Zn1_W 62.1(4) 1_555 1_555 3_555
Zn1_W W1 N2 69.4(7) 1_555 1_555 1_555
Zn1_W W1 N1 125.5(6) 1_555 1_555 3_655
Zn1_W W1 N1 125.5(6) 1_555 1_555 1_455
Zn1_W W1 N3 38.0(17) 1_555 1_555 1_555
Zn2 W1 Zn1_W 0.000 1_555 1_555 1_555
Zn2 W1 Zn1_W 62.1(4) 1_555 1_555 1_555
Zn2 W1 Zn1 62.1(4) 1_555 1_555 1_555
Zn2 W1 Zn1 62.1(4) 1_555 1_555 3_555
Zn2 W1 Zn1_W 62.1(4) 1_555 1_555 3_555
Zn2 W1 N2 69.4(7) 1_555 1_555 1_555
Zn2 W1 N1 125.5(6) 1_555 1_555 3_655
Zn2 W1 N1 125.5(6) 1_555 1_555 1_455
Zn2 W1 N3 38.0(17) 1_555 1_555 1_555
N1 W_Zn1 N3 109.3(11) 1_455 1_555 1_555
N1 W_Zn1 N1 104(2) 3_655 1_555 1_455
N1 W_Zn1 N3 109.3(11) 3_655 1_555 1_555
N2 W_Zn1 N1 113.4(12) 1_555 1_555 3_655
N2 W_Zn1 N1 113.4(12) 1_555 1_555 1_455
N2 W_Zn1 N3 107.4(18) 1_555 1_555 1_555
Zn1_W W_Zn1 N2 120.3(6) 3_555 1_555 1_555
Zn1_W W_Zn1 N1 122.3(10) 3_555 1_555 3_655
Zn1_W W_Zn1 N1 73.4(4) 3_555 1_555 1_455
Zn1_W W_Zn1 N3 36.1(8) 3_555 1_555 1_555
Zn1 W_Zn1 Zn1_W 0.000 3_555 1_555 3_555
Zn1 W_Zn1 N2 120.3(6) 3_555 1_555 1_555
Zn1 W_Zn1 N1 122.3(10) 3_555 1_555 3_655
Zn1 W_Zn1 N1 73.4(4) 3_555 1_555 1_455
Zn1 W_Zn1 N3 36.1(8) 3_555 1_555 1_555
Zn1 W_Zn1 Zn1 62.72(17) 1_555 1_555 3_555
Zn1 W_Zn1 Zn1_W 62.72(17) 1_555 1_555 3_555
Zn1 W_Zn1 N2 120.3(6) 1_555 1_555 1_555
Zn1 W_Zn1 N1 73.4(4) 1_555 1_555 3_655
Zn1 W_Zn1 N1 122.3(10) 1_555 1_555 1_455
Zn1 W_Zn1 N3 36.1(8) 1_555 1_555 1_555
Zn1_W W_Zn1 Zn1 0.000 1_555 1_555 1_555
Zn1_W W_Zn1 Zn1 62.72(17) 1_555 1_555 3_555
Zn1_W W_Zn1 Zn1_W 62.72(17) 1_555 1_555 3_555
Zn1_W W_Zn1 N2 120.3(6) 1_555 1_555 1_555
Zn1_W W_Zn1 N1 73.4(4) 1_555 1_555 3_655
Zn1_W W_Zn1 N1 122.3(10) 1_555 1_555 1_455
Zn1_W W_Zn1 N3 36.1(8) 1_555 1_555 1_555
Zn1_W W_Zn1 Zn1_W 62.1(4) 1_555 1_555 1_555
Zn1_W W_Zn1 Zn1 62.1(4) 1_555 1_555 1_555
Zn1_W W_Zn1 Zn1 62.1(4) 1_555 1_555 3_555
Zn1_W W_Zn1 Zn1_W 62.1(4) 1_555 1_555 3_555
Zn1_W W_Zn1 N2 69.4(7) 1_555 1_555 1_555
Zn1_W W_Zn1 N1 125.5(6) 1_555 1_555 3_655
Zn1_W W_Zn1 N1 125.5(6) 1_555 1_555 1_455
Zn1_W W_Zn1 N3 38.0(17) 1_555 1_555 1_555
Zn2 W_Zn1 Zn1_W 0.000 1_555 1_555 1_555
Zn2 W_Zn1 Zn1_W 62.1(4) 1_555 1_555 1_555
Zn2 W_Zn1 Zn1 62.1(4) 1_555 1_555 1_555
Zn2 W_Zn1 Zn1 62.1(4) 1_555 1_555 3_555
Zn2 W_Zn1 Zn1_W 62.1(4) 1_555 1_555 3_555
Zn2 W_Zn1 N2 69.4(7) 1_555 1_555 1_555
Zn2 W_Zn1 N1 125.5(6) 1_555 1_555 3_655
Zn2 W_Zn1 N1 125.5(6) 1_555 1_555 1_455
Zn2 W_Zn1 N3 38.0(17) 1_555 1_555 1_555
Zn1 N1 Zn1_W 0.000 4_574 1_555 4_574
W1 N1 Zn1 115.4(11) 1_655 1_555 4_574
W1 N1 Zn1_W 115.4(11) 1_655 1_555 4_574
W_Zn1 N1 W1 0.000 1_655 1_555 1_655
W_Zn1 N1 Zn1 115.4(11) 1_655 1_555 4_574
W_Zn1 N1 Zn1_W 115.4(11) 1_655 1_555 4_574
Zn1_W N1 W_Zn1 108(2) 2_564 1_555 1_655
Zn1_W N1 W1 108(2) 2_564 1_555 1_655
Zn1_W N1 Zn1 111.1(11) 2_564 1_555 4_574
Zn1_W N1 Zn1_W 111.1(11) 2_564 1_555 4_574
Zn2 N1 Zn1_W 0.000 2_564 1_555 2_564
Zn2 N1 W_Zn1 108(2) 2_564 1_555 1_655
Zn2 N1 W1 108(2) 2_564 1_555 1_655
Zn2 N1 Zn1 111.1(11) 2_564 1_555 4_574
Zn2 N1 Zn1_W 111.1(11) 2_564 1_555 4_574
Zn1_W N1 Zn2 101.8(11) 3_654 1_555 2_564
Zn1_W N1 Zn1_W 101.8(11) 3_654 1_555 2_564
Zn1_W N1 W_Zn1 111.4(13) 3_654 1_555 1_655
Zn1_W N1 W1 111.4(13) 3_654 1_555 1_655
Zn1_W N1 Zn1 108.4(18) 3_654 1_555 4_574
Zn1_W N1 Zn1_W 108.4(18) 3_654 1_555 4_574
Zn1 N1 Zn1_W 0.000 3_654 1_555 3_654
Zn1 N1 Zn2 101.8(11) 3_654 1_555 2_564
Zn1 N1 Zn1_W 101.8(11) 3_654 1_555 2_564
Zn1 N1 W_Zn1 111.4(13) 3_654 1_555 1_655
Zn1 N1 W1 111.4(13) 3_654 1_555 1_655
Zn1 N1 Zn1 108.4(18) 3_654 1_555 4_574
Zn1 N1 Zn1_W 108.4(18) 3_654 1_555 4_574
N3 N1 Zn1 144.7(15) 1_655 1_555 3_654
N3 N1 Zn1_W 144.7(15) 1_655 1_555 3_654
N3 N1 Zn2 92.9(11) 1_655 1_555 2_564
N3 N1 Zn1_W 92.9(11) 1_655 1_555 2_564
N3 N1 W_Zn1 33.4(6) 1_655 1_555 1_655
N3 N1 W1 33.4(6) 1_655 1_555 1_655
N3 N1 Zn1 95.5(12) 1_655 1_555 4_574
N3 N1 Zn1_W 95.5(12) 1_655 1_555 4_574
N1 N1 N3 59.6(4) 3_755 1_555 1_655
N1 N1 Zn1 92.8(4) 3_755 1_555 3_654
N1 N1 Zn1_W 92.8(4) 3_755 1_555 3_654
N1 N1 Zn2 145.8(11) 3_755 1_555 2_564
N1 N1 Zn1_W 145.8(11) 3_755 1_555 2_564
N1 N1 W_Zn1 38.0(10) 3_755 1_555 1_655
N1 N1 W1 38.0(10) 3_755 1_555 1_655
N1 N1 Zn1 92.8(5) 3_755 1_555 4_574
N1 N1 Zn1_W 92.8(5) 3_755 1_555 4_574
N2 N1 N1 60.7(7) 1_665 1_555 3_755
N2 N1 N3 89.9(11) 1_665 1_555 1_655
N2 N1 Zn1 95.2(13) 1_665 1_555 3_654
N2 N1 Zn1_W 95.2(13) 1_665 1_555 3_654
N2 N1 Zn2 145.9(16) 1_665 1_555 2_564
N2 N1 Zn1_W 145.9(16) 1_665 1_555 2_564
N2 N1 W_Zn1 92.8(10) 1_665 1_555 1_655
N2 N1 W1 92.8(10) 1_665 1_555 1_655
N2 N1 Zn1 34.9(8) 1_665 1_555 4_574
N2 N1 Zn1_W 34.9(8) 1_665 1_555 4_574
N1 N1 N2 65.4(15) 2_674 1_555 1_665
N1 N1 N1 93.6(5) 2_674 1_555 3_755
N1 N1 N3 151.0(13) 2_674 1_555 1_655
N1 N1 Zn1 35.1(6) 2_674 1_555 3_654
N1 N1 Zn1_W 35.1(6) 2_674 1_555 3_654
N1 N1 Zn2 116.1(8) 2_674 1_555 2_564
N1 N1 Zn1_W 116.1(8) 2_674 1_555 2_564
N1 N1 W_Zn1 128.0(8) 2_674 1_555 1_655
N1 N1 W1 128.0(8) 2_674 1_555 1_655
N1 N1 Zn1 73(2) 2_674 1_555 4_574
N1 N1 Zn1_W 73(2) 2_674 1_555 4_574
N1 N1 N1 113(3) 2_675 1_555 2_674
N1 N1 N2 61.5(15) 2_675 1_555 1_665
N1 N1 N1 93.6(5) 2_675 1_555 3_755
N1 N1 N3 62.1(10) 2_675 1_555 1_655
N1 N1 Zn1 148(3) 2_675 1_555 3_654
N1 N1 Zn1_W 148(3) 2_675 1_555 3_654
N1 N1 Zn2 90.1(7) 2_675 1_555 2_564
N1 N1 Zn1_W 90.1(7) 2_675 1_555 2_564
N1 N1 W_Zn1 92.4(5) 2_675 1_555 1_655
N1 N1 W1 92.4(5) 2_675 1_555 1_655
N1 N1 Zn1 40.0(11) 2_675 1_555 4_574
N1 N1 Zn1_W 40.0(11) 2_675 1_555 4_574
Zn1_W N2 Zn1 0.000 2_564 1_555 2_564
Zn1 N2 Zn1_W 116(3) 4_464 1_555 2_564
Zn1 N2 Zn1 116(3) 4_464 1_555 2_564
Zn1_W N2 Zn1 0.000 4_464 1_555 4_464
Zn1_W N2 Zn1_W 116(3) 4_464 1_555 2_564
Zn1_W N2 Zn1 116(3) 4_464 1_555 2_564
W_Zn1 N2 Zn1_W 113.8(13) 1_555 1_555 4_464
W_Zn1 N2 Zn1 113.8(13) 1_555 1_555 4_464
W_Zn1 N2 Zn1_W 113.8(13) 1_555 1_555 2_564
W_Zn1 N2 Zn1 113.8(13) 1_555 1_555 2_564
W1 N2 W_Zn1 0.000 1_555 1_555 1_555
W1 N2 Zn1_W 113.8(13) 1_555 1_555 4_464
W1 N2 Zn1 113.8(13) 1_555 1_555 4_464
W1 N2 Zn1_W 113.8(13) 1_555 1_555 2_564
W1 N2 Zn1 113.8(13) 1_555 1_555 2_564
Zn2 N2 W1 105(2) 1_554 1_555 1_555
Zn2 N2 W_Zn1 105(2) 1_554 1_555 1_555
Zn2 N2 Zn1_W 103.4(11) 1_554 1_555 4_464
Zn2 N2 Zn1 103.4(11) 1_554 1_555 4_464
Zn2 N2 Zn1_W 103.4(11) 1_554 1_555 2_564
Zn2 N2 Zn1 103.4(11) 1_554 1_555 2_564
Zn1_W N2 Zn2 0.000 1_554 1_555 1_554
Zn1_W N2 W1 105(2) 1_554 1_555 1_555
Zn1_W N2 W_Zn1 105(2) 1_554 1_555 1_555
Zn1_W N2 Zn1_W 103.4(11) 1_554 1_555 4_464
Zn1_W N2 Zn1 103.4(11) 1_554 1_555 4_464
Zn1_W N2 Zn1_W 103.4(11) 1_554 1_555 2_564
Zn1_W N2 Zn1 103.4(11) 1_554 1_555 2_564
N3 N2 Zn1_W 139(2) 1_555 1_555 1_554
N3 N2 Zn2 139(2) 1_555 1_555 1_554
N3 N2 W1 33.7(9) 1_555 1_555 1_555
N3 N2 W_Zn1 33.7(9) 1_555 1_555 1_555
N3 N2 Zn1_W 98.2(8) 1_555 1_555 4_464
N3 N2 Zn1 98.2(8) 1_555 1_555 4_464
N3 N2 Zn1_W 98.2(8) 1_555 1_555 2_564
N3 N2 Zn1 98.2(8) 1_555 1_555 2_564
Zn1_W N2 N3 39.4(9) 1_555 1_555 1_555
Zn1_W N2 Zn1_W 178.1(9) 1_555 1_555 1_554
Zn1_W N2 Zn2 178.1(9) 1_555 1_555 1_554
Zn1_W N2 W1 73.2(8) 1_555 1_555 1_555
Zn1_W N2 W_Zn1 73.2(8) 1_555 1_555 1_555
Zn1_W N2 Zn1_W 77.5(6) 1_555 1_555 4_464
Zn1_W N2 Zn1 77.5(6) 1_555 1_555 4_464
Zn1_W N2 Zn1_W 77.5(6) 1_555 1_555 2_564
Zn1_W N2 Zn1 77.5(6) 1_555 1_555 2_564
Zn2 N2 Zn1_W 0.000 1_555 1_555 1_555
Zn2 N2 N3 39.4(9) 1_555 1_555 1_555
Zn2 N2 Zn1_W 178.1(9) 1_555 1_555 1_554
Zn2 N2 Zn2 178.1(9) 1_555 1_555 1_554
Zn2 N2 W1 73.2(8) 1_555 1_555 1_555
Zn2 N2 W_Zn1 73.2(8) 1_555 1_555 1_555
Zn2 N2 Zn1_W 77.5(6) 1_555 1_555 4_464
Zn2 N2 Zn1 77.5(6) 1_555 1_555 4_464
Zn2 N2 Zn1_W 77.5(6) 1_555 1_555 2_564
Zn2 N2 Zn1 77.5(6) 1_555 1_555 2_564
N1 N2 Zn2 92.8(10) 3_645 1_555 1_555
N1 N2 Zn1_W 92.8(10) 3_645 1_555 1_555
N1 N2 N3 126.2(9) 3_645 1_555 1_555
N1 N2 Zn1_W 88.9(13) 3_645 1_555 1_554
N1 N2 Zn2 88.9(13) 3_645 1_555 1_554
N1 N2 W1 148.0(6) 3_645 1_555 1_555
N1 N2 W_Zn1 148.0(6) 3_645 1_555 1_555
N1 N2 Zn1_W 90(2) 3_645 1_555 4_464
N1 N2 Zn1 90(2) 3_645 1_555 4_464
N1 N2 Zn1_W 34.2(11) 3_645 1_555 2_564
N1 N2 Zn1 34.2(11) 3_645 1_555 2_564
N1 N2 N1 58.5(14) 1_445 1_555 3_645
N1 N2 Zn2 92.8(10) 1_445 1_555 1_555
N1 N2 Zn1_W 92.8(10) 1_445 1_555 1_555
N1 N2 N3 126.2(9) 1_445 1_555 1_555
N1 N2 Zn1_W 88.9(13) 1_445 1_555 1_554
N1 N2 Zn2 88.9(13) 1_445 1_555 1_554
N1 N2 W1 148.0(6) 1_445 1_555 1_555
N1 N2 W_Zn1 148.0(6) 1_445 1_555 1_555
N1 N2 Zn1_W 34.2(11) 1_445 1_555 4_464
N1 N2 Zn1 34.2(11) 1_445 1_555 4_464
N1 N2 Zn1_W 90(2) 1_445 1_555 2_564
N1 N2 Zn1 90(2) 1_445 1_555 2_564
W_Zn1 N3 W1 0.000 1_555 1_555 1_555
Zn1_W N3 W_Zn1 112.7(10) 3_555 1_555 1_555
Zn1_W N3 W1 112.7(10) 3_555 1_555 1_555
Zn1 N3 Zn1_W 0.000 3_555 1_555 3_555
Zn1 N3 W_Zn1 112.7(10) 3_555 1_555 1_555
Zn1 N3 W1 112.7(10) 3_555 1_555 1_555
Zn1 N3 Zn1 109(2) 1_555 1_555 3_555
Zn1 N3 Zn1_W 109(2) 1_555 1_555 3_555
Zn1 N3 W_Zn1 112.7(10) 1_555 1_555 1_555
Zn1 N3 W1 112.7(10) 1_555 1_555 1_555
Zn1_W N3 Zn1 0.000 1_555 1_555 1_555
Zn1_W N3 Zn1 109(2) 1_555 1_555 3_555
Zn1_W N3 Zn1_W 109(2) 1_555 1_555 3_555
Zn1_W N3 W_Zn1 112.7(10) 1_555 1_555 1_555
Zn1_W N3 W1 112.7(10) 1_555 1_555 1_555
Zn1_W N3 Zn1_W 105.8(12) 1_555 1_555 1_555
Zn1_W N3 Zn1 105.8(12) 1_555 1_555 1_555
Zn1_W N3 Zn1 105.8(12) 1_555 1_555 3_555
Zn1_W N3 Zn1_W 105.8(12) 1_555 1_555 3_555
Zn1_W N3 W_Zn1 110(2) 1_555 1_555 1_555
Zn1_W N3 W1 110(2) 1_555 1_555 1_555
Zn2 N3 Zn1_W 0.000 1_555 1_555 1_555
Zn2 N3 Zn1_W 105.8(12) 1_555 1_555 1_555
Zn2 N3 Zn1 105.8(12) 1_555 1_555 1_555
Zn2 N3 Zn1 105.8(12) 1_555 1_555 3_555
Zn2 N3 Zn1_W 105.8(12) 1_555 1_555 3_555
Zn2 N3 W_Zn1 110(2) 1_555 1_555 1_555
Zn2 N3 W1 110(2) 1_555 1_555 1_555
N1 N3 Zn2 126.0(16) 3_655 1_555 1_555
N1 N3 Zn1_W 126.0(16) 3_655 1_555 1_555
N1 N3 Zn1_W 75.6(8) 3_655 1_555 1_555
N1 N3 Zn1 75.6(8) 3_655 1_555 1_555
N1 N3 Zn1 125(2) 3_655 1_555 3_555
N1 N3 Zn1_W 125(2) 3_655 1_555 3_555
N1 N3 W_Zn1 37.3(7) 3_655 1_555 1_555
N1 N3 W1 37.3(7) 3_655 1_555 1_555
N1 N3 N1 60.7(8) 1_455 1_555 3_655
N1 N3 Zn2 126.0(16) 1_455 1_555 1_555
N1 N3 Zn1_W 126.0(16) 1_455 1_555 1_555
N1 N3 Zn1_W 125(2) 1_455 1_555 1_555
N1 N3 Zn1 125(2) 1_455 1_555 1_555
N1 N3 Zn1 75.6(8) 1_455 1_555 3_555
N1 N3 Zn1_W 75.6(8) 1_455 1_555 3_555
N1 N3 W_Zn1 37.3(7) 1_455 1_555 1_555
N1 N3 W1 37.3(7) 1_455 1_555 1_555
N2 N3 N1 65.8(11) 1_555 1_555 1_455
N2 N3 N1 65.8(11) 1_555 1_555 3_655
N2 N3 Zn2 71.3(15) 1_555 1_555 1_555
N2 N3 Zn1_W 71.3(15) 1_555 1_555 1_555
N2 N3 Zn1_W 124.8(8) 1_555 1_555 1_555
N2 N3 Zn1 124.8(8) 1_555 1_555 1_555
N2 N3 Zn1 124.8(8) 1_555 1_555 3_555
N2 N3 Zn1_W 124.8(8) 1_555 1_555 3_555
N2 N3 W_Zn1 38.9(13) 1_555 1_555 1_555
N2 N3 W1 38.9(13) 1_555 1_555 1_555

loop_
_geom_bond_atom_site_label_1
_geom_bond_atom_site_label_2
_geom_bond_distance
_geom_bond_site_symmetry_1
_geom_bond_site_symmetry_2
Zn1 Zn1_W 0.00000 1_555 1_555
Zn1 N1 1.90(5) 1_555 4_475
Zn1 N2 1.93(3) 1_555 2_565
Zn1 N3 2.02(2) 1_555 1_555
Zn1 N1 2.121(11) 1_555 3_656
Zn1 W_Zn1 3.163(7) 1_555 1_555
Zn1 W1 3.163(7) 1_555 1_555
Zn1_W Zn1 0.00000 1_555 1_555
Zn1_W N1 1.90(5) 1_555 4_475
Zn1_W N2 1.93(3) 1_555 2_565
Zn1_W N3 2.02(2) 1_555 1_555
Zn1_W N1 2.121(11) 1_555 3_656
Zn1_W W_Zn1 3.163(7) 1_555 1_555
Zn1_W W1 3.163(7) 1_555 1_555
Zn2 Zn1_W 0.00000 1_555 1_555
Zn2 N3 2.08(5) 1_555 1_555
Zn2 N1 2.10(3) 1_555 4_465
Zn2 N1 2.10(3) 1_555 2_565
Zn2 N2 2.226(16) 1_555 1_556
Zn2 N2 3.099(16) 1_555 1_555
Zn2 W_Zn1 3.168(13) 1_555 1_555
Zn2 W1 3.168(13) 1_555 1_555
Zn1_W Zn2 0.00000 1_555 1_555
Zn1_W N3 2.08(5) 1_555 1_555
Zn1_W N1 2.10(3) 1_555 4_465
Zn1_W N1 2.10(3) 1_555 2_565
Zn1_W N2 2.226(16) 1_555 1_556
Zn1_W N2 3.099(16) 1_555 1_555
Zn1_W W_Zn1 3.168(13) 1_555 1_555
Zn1_W W1 3.168(13) 1_555 1_555
W1 W_Zn1 0.00000 1_555 1_555
W1 N3 1.779(15) 1_555 1_555
W1 N1 1.96(3) 1_555 1_455
W1 N1 1.96(3) 1_555 3_655
W1 N2 2.01(5) 1_555 1_555
W1 Zn1_W 3.163(7) 1_555 3_555
W1 Zn1 3.163(7) 1_555 3_555
W1 Zn1 3.163(7) 1_555 1_555
W1 Zn1_W 3.163(7) 1_555 1_555
W1 Zn1_W 3.168(13) 1_555 1_555
W1 Zn2 3.168(13) 1_555 1_555
W_Zn1 W1 0.00000 1_555 1_555
W_Zn1 N3 1.779(15) 1_555 1_555
W_Zn1 N1 1.96(3) 1_555 1_455
W_Zn1 N1 1.96(3) 1_555 3_655
W_Zn1 N2 2.01(5) 1_555 1_555
W_Zn1 Zn1_W 3.163(7) 1_555 3_555
W_Zn1 Zn1 3.163(7) 1_555 3_555
W_Zn1 Zn1 3.163(7) 1_555 1_555
W_Zn1 Zn1_W 3.163(7) 1_555 1_555
W_Zn1 Zn1_W 3.168(13) 1_555 1_555
W_Zn1 Zn2 3.168(13) 1_555 1_555
N1 Zn1_W 1.90(5) 1_555 4_574
N1 Zn1 1.90(5) 1_555 4_574
N1 W1 1.96(3) 1_555 1_655
N1 W_Zn1 1.96(3) 1_555 1_655
N1 Zn1_W 2.10(3) 1_555 2_564
N1 Zn2 2.10(3) 1_555 2_564
N1 Zn1_W 2.121(11) 1_555 3_654
N1 Zn1 2.121(11) 1_555 3_654
N1 N3 3.05(3) 1_555 1_655
N1 N1 3.08(3) 1_555 3_755
N1 N2 3.15(6) 1_555 1_665
N1 N1 3.19(5) 1_555 2_674
N1 N1 3.19(5) 1_555 2_675
N2 Zn1 1.93(3) 1_555 2_564
N2 Zn1_W 1.93(3) 1_555 2_564
N2 Zn1 1.93(3) 1_555 4_464
N2 Zn1_W 1.93(3) 1_555 4_464
N2 W_Zn1 2.01(5) 1_555 1_555
N2 W1 2.01(5) 1_555 1_555
N2 Zn2 2.226(16) 1_555 1_554
N2 Zn1_W 2.226(16) 1_555 1_554
N2 N3 3.06(5) 1_555 1_555
N2 Zn1_W 3.099(16) 1_555 1_555
N2 Zn2 3.099(16) 1_555 1_555
N2 N1 3.15(6) 1_555 3_645
N2 N1 3.15(6) 1_555 1_445
N3 W1 1.779(15) 1_555 1_555
N3 W_Zn1 1.779(15) 1_555 1_555
N3 Zn1_W 2.02(2) 1_555 3_555
N3 Zn1 2.02(2) 1_555 3_555
N3 Zn1 2.02(2) 1_555 1_555
N3 Zn1_W 2.02(2) 1_555 1_555
N3 Zn1_W 2.08(5) 1_555 1_555
N3 Zn2 2.08(5) 1_555 1_555
N3 N1 3.05(3) 1_555 3_655
N3 N1 3.05(3) 1_555 1_455
N3 N2 3.06(5) 1_555 1_555
